data_7231494
loop_
_publ_author_name
'Kaczmarek, Malgorzata T.'
'Skrobanska, Monika'
'Zabiszak, Michal'
'Wa\/l\;esa-Chorab, Monika'
'Kubicki, Maciej'
'Jastrzab, Renata'

_publ_section_title
;
 Coordination properties of
 N,N&#x2032;-bis(5-methylsalicylidene)-2-hydroxy-1,3-propanediamine with
 d- and f-electron ions: crystal structure, stability in solution,
 spectroscopic and spectroelectrochemical studies
;
_journal_issue 54
_journal_name_full 'RSC Advances'
_journal_page_first 30994
_journal_paper_doi 10.1039/C8RA03565B
_journal_volume 8
_journal_year 2018
_chemical_formula_sum 'C19 H22 N2 O3'
_chemical_formula_weight 326.38
_chemical_name_systematic
;
 ?
;
_space_group_crystal_system monoclinic
_space_group_IT_number 7
_space_group_name_Hall 'P -2yc'
_space_group_name_H-M_alt 'P 1 c 1'
_symmetry_space_group_name_Hall 'P -2yc'
_symmetry_space_group_name_H-M 'P 1 c 1'
_atom_sites_solution_hydrogens mixed
_audit_creation_method SHELXL-2013
_audit_update_record
;
2017-08-21 deposited with the CCDC.
2018-08-20 downloaded from the CCDC.
;
_cell_angle_alpha 90
_cell_angle_beta 91.077(7)
_cell_angle_gamma 90
_cell_formula_units_Z 2
_cell_length_a 16.4048(13)
_cell_length_b 6.0674(5)
_cell_length_c 8.3490(7)
_cell_measurement_reflns_used 1792
_cell_measurement_temperature 130(1)
_cell_measurement_theta_max 74.5060
_cell_measurement_theta_min 5.2910
_cell_volume 830.87(12)
_computing_cell_refinement 'CrysAlisPro 1.171.38.34a (Rigaku OD, 2015)'
_computing_data_collection 'CrysAlisPro 1.171.38.34a (Rigaku OD, 2015)'
_computing_data_reduction 'CrysAlisPro 1.171.38.34a (Rigaku OD, 2015)'
_computing_molecular_graphics 'Mercury (MacRae et al., 2009)'
_computing_publication_material 'SHELXL-2014/7 (Sheldrick, 2014)'
_computing_structure_refinement 'SHELXL-2014/7 (Sheldrick, 2014)'
_computing_structure_solution 'SHELXT-2014/7 (Sheldrick, 2014)'
_diffrn_ambient_environment N~2~
_diffrn_ambient_temperature 130(1)
_diffrn_detector 'CCD plate'
_diffrn_detector_area_resol_mean 10.5357
_diffrn_detector_type Atlas
_diffrn_measured_fraction_theta_full 0.996
_diffrn_measured_fraction_theta_max 0.961
_diffrn_measurement_device 'four-circle diffractometer'
_diffrn_measurement_device_type 'SuperNova, Single source at offset, Atlas'
_diffrn_measurement_method '/w scan'
_diffrn_radiation_monochromator mirror
_diffrn_radiation_probe x-ray
_diffrn_radiation_type 'Cu K\a'
_diffrn_radiation_wavelength 1.54184
_diffrn_reflns_av_R_equivalents 0.0125
_diffrn_reflns_av_unetI/netI 0.0171
_diffrn_reflns_Laue_measured_fraction_full 0.996
_diffrn_reflns_Laue_measured_fraction_max 0.961
_diffrn_reflns_limit_h_max 20
_diffrn_reflns_limit_h_min -19
_diffrn_reflns_limit_k_max 3
_diffrn_reflns_limit_k_min -7
_diffrn_reflns_limit_l_max 10
_diffrn_reflns_limit_l_min -10
_diffrn_reflns_number 2741
_diffrn_reflns_point_group_measured_fraction_full 0.635
_diffrn_reflns_point_group_measured_fraction_max 0.605
_diffrn_reflns_theta_full 67.500
_diffrn_reflns_theta_max 75.236
_diffrn_reflns_theta_min 2.694
_diffrn_source 'micro-focus sealed X-ray tube'
_diffrn_source_type 'SuperNova (Cu) X-ray Source'
_exptl_absorpt_coefficient_mu 0.717
_exptl_absorpt_correction_T_max 1.00000
_exptl_absorpt_correction_T_min 0.64766
_exptl_absorpt_correction_type multi-scan
_exptl_absorpt_process_details
;
CrysAlisPro 1.171.38.46 (Rigaku Oxford Diffraction, 2015)
Empirical absorption correction using spherical harmonics,
 implemented in SCALE3 ABSPACK scaling algorithm.
;
_exptl_crystal_colour yellow
_exptl_crystal_density_diffrn 1.305
_exptl_crystal_description prism
_exptl_crystal_F_000 348
_exptl_crystal_size_max 0.35
_exptl_crystal_size_mid 0.3
_exptl_crystal_size_min 0.15
_refine_diff_density_max 0.165
_refine_diff_density_min -0.174
_refine_diff_density_rms 0.041
_refine_ls_abs_structure_details
;
 Flack x determined using 405 quotients [(I+)-(I-)]/[(I+)+(I-)]
 (Parsons and Flack (2004), Acta Cryst. A60, s61).
;
_refine_ls_abs_structure_Flack 0.4(2)
_refine_ls_extinction_method none
_refine_ls_goodness_of_fit_ref 1.044
_refine_ls_hydrogen_treatment mixed
_refine_ls_matrix_type full
_refine_ls_number_parameters 231
_refine_ls_number_reflns 2084
_refine_ls_number_restraints 2
_refine_ls_restrained_S_all 1.043
_refine_ls_R_factor_all 0.0367
_refine_ls_R_factor_gt 0.0361
_refine_ls_shift/su_max 0.000
_refine_ls_shift/su_mean 0.000
_refine_ls_structure_factor_coef Fsqd
_refine_ls_weighting_details 'w=1/[\s^2^(Fo^2^)+(0.0681P)^2^+0.1199P] where P=(Fo^2^+2Fc^2^)/3'
_refine_ls_weighting_scheme calc
_refine_ls_wR_factor_gt 0.0960
_refine_ls_wR_factor_ref 0.0969
_reflns_Friedel_coverage 0.256
_reflns_Friedel_fraction_full 0.273
_reflns_Friedel_fraction_max 0.247
_reflns_number_gt 2052
_reflns_number_total 2084
_reflns_threshold_expression 'I > 2\s(I)'
_cod_data_source_file c8ra03565b2.cif
_cod_data_source_block L
_cod_database_code 7231494
_shelx_space_group_comment
;
The symmetry employed for this shelxl refinement is uniquely defined
by the following loop, which should always be used as a source of
symmetry information in preference to the above space-group names.
They are only intended as comments.
;
_shelxl_version_number 2013-4

loop_
_space_group_symop_operation_xyz
'x, y, z'
'x, -y, z+1/2'

loop_
_atom_site_label
_atom_site_type_symbol
_atom_site_fract_x
_atom_site_fract_y
_atom_site_fract_z
_atom_site_U_iso_or_equiv
_atom_site_adp_type
_atom_site_occupancy
_atom_site_site_symmetry_order
_atom_site_calc_flag
_atom_site_refinement_flags_posn
_atom_site_refinement_flags_adp
C1 C 0.50106(13) 0.2849(4) 0.6257(3) 0.0274(5) Uani 1 1 d . .
H1 H 0.5332 0.4171 0.6611 0.024 Uiso 1 1 d R U
O1 O 0.45840(10) 0.2144(3) 0.7633(2) 0.0311(4) Uani 1 1 d . .
H1O H 0.421(2) 0.092(7) 0.729(5) 0.062(11) Uiso 1 1 d . .
C2 C 0.56136(13) 0.1091(4) 0.5717(3) 0.0310(5) Uani 1 1 d . .
H2A H 0.5307 -0.0060 0.5185 0.041 Uiso 1 1 d R U
H2B H 0.5918 0.0496 0.6623 0.035 Uiso 1 1 d R U
N3 N 0.62018(11) 0.2039(3) 0.4623(2) 0.0289(4) Uani 1 1 d . .
C4 C 0.68253(14) 0.0898(4) 0.4266(3) 0.0279(5) Uani 1 1 d . .
H4 H 0.6908 -0.0649 0.4672 0.028 Uiso 1 1 d R U
C5 C 0.74434(13) 0.1750(4) 0.3191(3) 0.0269(5) Uani 1 1 d . .
C6 C 0.73883(13) 0.3903(4) 0.2561(3) 0.0282(5) Uani 1 1 d . .
O6 O 0.67692(11) 0.5269(3) 0.2942(2) 0.0346(4) Uani 1 1 d . .
H6 H 0.642(2) 0.452(7) 0.359(5) 0.054(10) Uiso 1 1 d . .
C7 C 0.79847(14) 0.4642(4) 0.1522(3) 0.0317(5) Uani 1 1 d . .
H7 H 0.7938 0.6064 0.1143 0.030 Uiso 1 1 d R U
C8 C 0.86343(14) 0.3299(4) 0.1146(3) 0.0324(5) Uani 1 1 d . .
H8 H 0.9058 0.3823 0.0448 0.041 Uiso 1 1 d R U
C9 C 0.87130(14) 0.1165(4) 0.1781(3) 0.0312(5) Uani 1 1 d . .
C91 C 0.94256(16) -0.0289(5) 0.1356(4) 0.0413(6) Uani 1 1 d . .
H91A H 0.9362 -0.0787 0.0244 0.062 Uiso 1 1 calc R U
H91B H 0.9442 -0.1571 0.2070 0.062 Uiso 1 1 calc R U
H91C H 0.9934 0.0547 0.1479 0.062 Uiso 1 1 calc R U
C10 C 0.81102(14) 0.0428(4) 0.2792(3) 0.0300(5) Uani 1 1 d . .
H10 H 0.8145 -0.1081 0.3263 0.027 Uiso 1 1 d R U
C11 C 0.44275(13) 0.3453(4) 0.4875(3) 0.0289(5) Uani 1 1 d . .
H11A H 0.4101 0.2093 0.4585 0.037 Uiso 1 1 d R U
H11B H 0.4723 0.4055 0.3987 0.037 Uiso 1 1 d R U
N12 N 0.38432(12) 0.5101(3) 0.5387(2) 0.0282(4) Uani 1 1 d . .
H12 H 0.396(2) 0.655(6) 0.554(4) 0.045(9) Uiso 1 1 d . .
C13 C 0.31292(13) 0.4594(4) 0.5925(3) 0.0279(5) Uani 1 1 d . .
H13 H 0.2986 0.3067 0.5809 0.023 Uiso 1 1 d R U
C14 C 0.26111(13) 0.6117(4) 0.6706(3) 0.0273(5) Uani 1 1 d . .
C15 C 0.28876(13) 0.8305(4) 0.7071(3) 0.0280(5) Uani 1 1 d . .
O15 O 0.35644(10) 0.9042(3) 0.6529(2) 0.0324(4) Uani 1 1 d . .
C16 C 0.23737(15) 0.9563(4) 0.8089(3) 0.0329(5) Uani 1 1 d . .
H16 H 0.2543 1.0989 0.8404 0.029 Uiso 1 1 d R U
C17 C 0.16487(15) 0.8747(4) 0.8620(3) 0.0329(5) Uani 1 1 d . .
H17 H 0.1334 0.9652 0.9341 0.038 Uiso 1 1 d R U
C18 C 0.13655(13) 0.6610(4) 0.8222(3) 0.0318(5) Uani 1 1 d . .
C181 C 0.05696(15) 0.5727(5) 0.8848(3) 0.0394(6) Uani 1 1 d . .
H18A H 0.0546 0.4129 0.8681 0.059 Uiso 1 1 calc R U
H18B H 0.0113 0.6431 0.8274 0.059 Uiso 1 1 calc R U
H18C H 0.0535 0.6048 0.9995 0.059 Uiso 1 1 calc R U
C19 C 0.18563(14) 0.5341(4) 0.7282(3) 0.0299(5) Uani 1 1 d . .
H19 H 0.1708 0.3869 0.7067 0.033 Uiso 1 1 d R U

loop_
_atom_site_aniso_label
_atom_site_aniso_U_11
_atom_site_aniso_U_22
_atom_site_aniso_U_33
_atom_site_aniso_U_23
_atom_site_aniso_U_13
_atom_site_aniso_U_12
C1 0.0240(9) 0.0273(10) 0.0311(11) -0.0018(9) 0.0071(8) -0.0021(8)
O1 0.0306(7) 0.0325(8) 0.0303(8) 0.0000(7) 0.0063(6) -0.0043(7)
C2 0.0268(11) 0.0285(11) 0.0381(13) 0.0046(10) 0.0057(9) 0.0034(9)
N3 0.0240(8) 0.0298(10) 0.0328(10) -0.0005(8) 0.0036(7) 0.0009(7)
C4 0.0261(10) 0.0274(10) 0.0301(11) -0.0021(9) 0.0012(8) -0.0015(9)
C5 0.0245(9) 0.0269(11) 0.0294(11) -0.0030(9) 0.0021(8) 0.0012(8)
C6 0.0245(10) 0.0278(11) 0.0324(11) -0.0015(9) 0.0015(8) 0.0031(9)
O6 0.0304(8) 0.0288(8) 0.0449(10) 0.0043(8) 0.0077(7) 0.0081(7)
C7 0.0313(11) 0.0286(11) 0.0351(12) 0.0006(10) 0.0012(9) -0.0013(10)
C8 0.0268(10) 0.0352(12) 0.0355(12) -0.0025(10) 0.0067(9) -0.0039(10)
C9 0.0250(10) 0.0331(12) 0.0356(12) -0.0044(10) 0.0040(9) 0.0021(9)
C91 0.0320(12) 0.0406(14) 0.0518(15) -0.0056(12) 0.0116(10) 0.0060(11)
C10 0.0276(11) 0.0266(11) 0.0358(12) -0.0030(9) 0.0019(9) 0.0031(9)
C11 0.0251(10) 0.0297(11) 0.0321(11) 0.0003(9) 0.0071(8) 0.0010(9)
N12 0.0258(8) 0.0237(9) 0.0354(10) 0.0011(7) 0.0052(7) 0.0003(7)
C13 0.0265(10) 0.0254(11) 0.0317(11) 0.0021(9) 0.0011(8) -0.0021(9)
C14 0.0256(10) 0.0240(11) 0.0324(11) 0.0013(8) 0.0016(8) 0.0019(8)
C15 0.0288(10) 0.0251(10) 0.0301(11) 0.0039(9) -0.0019(9) 0.0002(9)
O15 0.0317(8) 0.0254(8) 0.0401(9) 0.0019(7) 0.0044(7) -0.0041(7)
C16 0.0372(12) 0.0220(10) 0.0396(13) 0.0000(9) 0.0001(10) 0.0029(9)
C17 0.0335(11) 0.0296(11) 0.0356(12) -0.0005(9) 0.0034(9) 0.0105(10)
C18 0.0247(10) 0.0330(11) 0.0377(12) 0.0027(10) 0.0019(9) 0.0042(9)
C181 0.0261(11) 0.0420(13) 0.0502(15) -0.0003(12) 0.0067(10) 0.0034(10)
C19 0.0255(10) 0.0252(11) 0.0389(12) 0.0006(9) -0.0005(9) -0.0007(9)

loop_
_atom_type_symbol
_atom_type_description
_atom_type_scat_dispersion_real
_atom_type_scat_dispersion_imag
_atom_type_scat_source
C C 0.0181 0.0091 'International Tables Vol C Tables 4.2.6.8 and 6.1.1.4'
H H 0.0000 0.0000 'International Tables Vol C Tables 4.2.6.8 and 6.1.1.4'
N N 0.0311 0.0180 'International Tables Vol C Tables 4.2.6.8 and 6.1.1.4'
O O 0.0492 0.0322 'International Tables Vol C Tables 4.2.6.8 and 6.1.1.4'

loop_
_geom_angle_atom_site_label_1
_geom_angle_atom_site_label_2
_geom_angle_atom_site_label_3
_geom_angle
O1 C1 C2 111.06(18)
O1 C1 C11 111.80(17)
C2 C1 C11 110.07(19)
O1 C1 H1 105.5
C2 C1 H1 107.8
C11 C1 H1 110.4
C1 O1 H1O 107(2)
N3 C2 C1 110.40(18)
N3 C2 H2A 110.0
C1 C2 H2A 107.9
N3 C2 H2B 107.4
C1 C2 H2B 110.9
H2A C2 H2B 110.3
C4 N3 C2 118.33(19)
N3 C4 C5 121.3(2)
N3 C4 H4 122.1
C5 C4 H4 116.5
C10 C5 C6 119.1(2)
C10 C5 C4 119.8(2)
C6 C5 C4 121.1(2)
O6 C6 C7 119.2(2)
O6 C6 C5 121.5(2)
C7 C6 C5 119.3(2)
C6 O6 H6 108(2)
C8 C7 C6 120.3(2)
C8 C7 H7 122.2
C6 C7 H7 117.4
C7 C8 C9 121.6(2)
C7 C8 H8 120.5
C9 C8 H8 117.9
C10 C9 C8 117.8(2)
C10 C9 C91 121.2(2)
C8 C9 C91 121.0(2)
C9 C91 H91A 109.5
C9 C91 H91B 109.5
H91A C91 H91B 109.5
C9 C91 H91C 109.5
H91A C91 H91C 109.5
H91B C91 H91C 109.5
C9 C10 C5 121.9(2)
C9 C10 H10 120.0
C5 C10 H10 118.1
N12 C11 C1 110.42(18)
N12 C11 H11A 106.4
C1 C11 H11A 107.8
N12 C11 H11B 107.9
C1 C11 H11B 110.8
H11A C11 H11B 113.3
C13 N12 C11 122.81(19)
C13 N12 H12 112(2)
C11 N12 H12 125(2)
N12 C13 C14 123.7(2)
N12 C13 H13 114.5
C14 C13 H13 121.7
C19 C14 C13 118.2(2)
C19 C14 C15 120.7(2)
C13 C14 C15 120.6(2)
O15 C15 C16 123.1(2)
O15 C15 C14 121.2(2)
C16 C15 C14 115.7(2)
C17 C16 C15 121.7(2)
C17 C16 H16 119.6
C15 C16 H16 118.7
C16 C17 C18 122.6(2)
C16 C17 H17 118.1
C18 C17 H17 119.2
C19 C18 C17 117.1(2)
C19 C18 C181 121.2(2)
C17 C18 C181 121.7(2)
C18 C181 H18A 109.5
C18 C181 H18B 109.5
H18A C181 H18B 109.5
C18 C181 H18C 109.5
H18A C181 H18C 109.5
H18B C181 H18C 109.5
C18 C19 C14 122.3(2)
C18 C19 H19 119.3
C14 C19 H19 118.4

loop_
_geom_bond_atom_site_label_1
_geom_bond_atom_site_label_2
_geom_bond_distance
C1 O1 1.422(3)
C1 C2 1.529(3)
C1 C11 1.530(3)
C1 H1 1.0009
O1 H1O 1.00(4)
C2 N3 1.460(3)
C2 H2A 0.9642
C2 H2B 0.9679
N3 C4 1.275(3)
C4 C5 1.461(3)
C4 H4 1.0059
C5 C10 1.402(3)
C5 C6 1.411(3)
C6 O6 1.353(3)
C6 C7 1.394(3)
O6 H6 0.91(4)
C7 C8 1.382(3)
C7 H7 0.9217
C8 C9 1.404(4)
C8 H8 0.9692
C9 C10 1.386(3)
C9 C91 1.512(3)
C91 H91A 0.9800
C91 H91B 0.9800
C91 H91C 0.9800
C10 H10 0.9979
C11 N12 1.455(3)
C11 H11A 1.0105
C11 H11B 0.9651
N12 C13 1.299(3)
N12 H12 0.91(4)
C13 C14 1.422(3)
C13 H13 0.9602
C14 C19 1.417(3)
C14 C15 1.434(3)
C15 O15 1.287(3)
C15 C16 1.429(3)
C16 C17 1.370(4)
C16 H16 0.9444
C17 C18 1.415(4)
C17 H17 0.9706
C18 C19 1.371(3)
C18 C181 1.514(3)
C181 H18A 0.9800
C181 H18B 0.9800
C181 H18C 0.9800
C19 H19 0.9423

loop_
_geom_hbond_atom_site_label_D
_geom_hbond_atom_site_label_H
_geom_hbond_atom_site_label_A
_geom_hbond_distance_DH
_geom_hbond_distance_HA
_geom_hbond_distance_DA
_geom_hbond_angle_DHA
_geom_hbond_site_symmetry_A
O1 H1O O15 1.00(4) 1.67(4) 2.671(2) 174(4) 1_545
O6 H6 N3 0.91(4) 1.78(4) 2.593(3) 148(4) .
N12 H12 O15 0.91(4) 1.84(4) 2.617(3) 142(3) .

loop_
_geom_torsion_atom_site_label_1
_geom_torsion_atom_site_label_2
_geom_torsion_atom_site_label_3
_geom_torsion_atom_site_label_4
_geom_torsion
O1 C1 C2 N3 -163.85(18)
C11 C1 C2 N3 71.8(2)
C1 C2 N3 C4 168.6(2)
C2 N3 C4 C5 -179.39(19)
N3 C4 C5 C10 -178.3(2)
N3 C4 C5 C6 2.6(3)
C10 C5 C6 O6 -178.2(2)
C4 C5 C6 O6 0.8(3)
C10 C5 C6 C7 1.8(3)
C4 C5 C6 C7 -179.1(2)
O6 C6 C7 C8 178.4(2)
C5 C6 C7 C8 -1.7(4)
C6 C7 C8 C9 0.4(4)
C7 C8 C9 C10 0.7(4)
C7 C8 C9 C91 179.8(2)
C8 C9 C10 C5 -0.5(4)
C91 C9 C10 C5 -179.7(2)
C6 C5 C10 C9 -0.7(3)
C4 C5 C10 C9 -179.8(2)
O1 C1 C11 N12 55.2(2)
C2 C1 C11 N12 179.10(17)
C1 C11 N12 C13 -93.5(3)
C11 N12 C13 C14 167.8(2)
N12 C13 C14 C19 -178.1(2)
N12 C13 C14 C15 -5.5(3)
C19 C14 C15 O15 -178.7(2)
C13 C14 C15 O15 8.9(3)
C19 C14 C15 C16 2.6(3)
C13 C14 C15 C16 -169.8(2)
O15 C15 C16 C17 178.7(2)
C14 C15 C16 C17 -2.6(3)
C15 C16 C17 C18 0.9(4)
C16 C17 C18 C19 0.9(4)
C16 C17 C18 C181 178.8(2)
C17 C18 C19 C14 -0.8(4)
C181 C18 C19 C14 -178.8(2)
C13 C14 C19 C18 171.6(2)
C15 C14 C19 C18 -1.0(4)
